data_7246195
loop_
_publ_author_name
'Chakraborty, Madhuparna'
'Chakravarty, Manab'

_publ_section_title
;
 Flanking-donor-controlled diversity in mechanical-force-induced
 reversible fluorochromism and enhanced emission for carboxylic acid and
 ester linked solid-state emitters
;
_journal_issue 7
_journal_name_full CrystEngComm
_journal_page_first 1126
_journal_page_last 1135
_journal_paper_doi 10.1039/D2CE01378A
_journal_volume 25
_journal_year 2023
_chemical_formula_moiety 'C28 H20 O2 S'
_chemical_formula_sum 'C28 H20 O2 S'
_chemical_formula_weight 420.50
_space_group_crystal_system triclinic
_space_group_IT_number 2
_space_group_name_Hall '-P 1'
_space_group_name_H-M_alt 'P -1'
_atom_sites_solution_hydrogens geom
_atom_sites_solution_primary dual
_audit_creation_date 2021-10-05
_audit_creation_method
;
Olex2 1.2
(compiled 2018.05.29 svn.r3508 for OlexSys, GUI svn.r5506)
;
_audit_update_record
;
2022-09-26 deposited with the CCDC.	2023-01-24 downloaded from the CCDC.
;
_cell_angle_alpha 81.820(3)
_cell_angle_beta 77.034(3)
_cell_angle_gamma 67.133(4)
_cell_formula_units_Z 2
_cell_length_a 8.9516(4)
_cell_length_b 10.6649(5)
_cell_length_c 12.0474(4)
_cell_measurement_reflns_used 6836
_cell_measurement_temperature 100
_cell_measurement_theta_max 79.2630
_cell_measurement_theta_min 4.4790
_cell_volume 1030.78(8)
_computing_cell_refinement 'CrysAlisPro 1.171.39.20a (Rigaku OD, 2015)'
_computing_data_collection 'CrysAlisPro 1.171.39.20a (Rigaku OD, 2015)'
_computing_data_reduction 'CrysAlisPro 1.171.39.20a (Rigaku OD, 2015)'
_computing_molecular_graphics 'Olex2 (Dolomanov et al., 2009)'
_computing_publication_material 'Olex2 (Dolomanov et al., 2009)'
_computing_structure_refinement 'ShelXL (Sheldrick, 2015)'
_computing_structure_solution 'ShelXT (Sheldrick, 2015)'
_diffrn_ambient_temperature 100
_diffrn_detector 'CCD plate'
_diffrn_measured_fraction_theta_full 0.995
_diffrn_measured_fraction_theta_max 0.964
_diffrn_measurement_details
;
List of Runs (angles in degrees, time in seconds):

  # Type    Start    End  Width  t~exp~   \w     \q     \k     \f   Frames
#--------------------------------------------------------------------------
  1  \w    -68.00 -19.00   0.50    1.51    --    0.00 -37.00 -30.00   98
  2  \w    -19.00  53.00   0.50    1.51    --    0.00  37.00-180.00  144
  3  \w    -66.00  19.00   0.50    1.51    --    0.00 -77.00 -60.00  170
  4  \w    -88.00 -20.00   0.50    1.51    --    0.00 -37.00-150.00  136
  5  \w     94.00 138.00   0.50    6.04    --  107.20 -82.00 150.00   88
  6  \w     34.00 102.00   0.50    6.04    --  107.20 -30.00 -90.00  136
  7  \w     37.00 140.00   0.50    6.04    --  107.20 -82.00 -30.00  206
  8  \w     40.00  82.00   0.50    6.04    --  107.20 -82.00 -60.00   84
  9  \w     21.00  81.00   0.50    6.04    --  107.20 -82.00 150.00  120
 10  \w     95.00 139.00   0.50    6.04    --  107.20 -82.00 -60.00   88
 11  \w     21.00 135.00   0.50    6.04    --  107.20 -15.00-120.00  228
 12  \w     18.00  95.00   0.50    6.04    --  107.20 -82.00  90.00  154
 13  \w    104.00 137.00   0.50    6.04    --  107.20 -82.00  90.00   66
 14  \w     26.00 140.00   0.50    6.04    --  107.20 -82.00 120.00  228
 15  \w     92.00 150.00   0.50    6.04    --  107.20  61.00-180.00  116
 16  \w     67.00 136.00   0.50    6.04    --  107.20 -82.00-120.00  138
 17  \w    156.00 183.00   0.50    6.04    --  107.20  61.00-180.00   54
 18  \w     60.00 127.00   0.50    6.04    --  107.20 -30.00 150.00  134
 19  \w     31.00  63.00   0.50    6.04    --  107.20 -45.00   0.00   64
 20  \w     82.00 108.00   0.50    6.04    --  107.20 -45.00   0.00   52
 21  \w     86.00 189.00   0.50    6.04    --  107.20  15.00 -90.00  206
 22  \w     84.00 109.00   0.50    6.04    --  107.20 -82.00   0.00   50
 23  \w     40.00  93.00   0.50    6.04    --  107.20 -45.00 120.00  106
;
_diffrn_measurement_device 'four-circle diffractometer'
_diffrn_measurement_device_type 'XtaLAB Pro: Kappa dual home/near'
_diffrn_measurement_method '\w scans'
_diffrn_orient_matrix_type 'CrysAlisPro convention (1999,Acta A55,543-557)'
_diffrn_orient_matrix_UB_11 0.0874684000
_diffrn_orient_matrix_UB_12 -0.1558949000
_diffrn_orient_matrix_UB_13 -0.0038392000
_diffrn_orient_matrix_UB_21 -0.1675015000
_diffrn_orient_matrix_UB_22 -0.0166629000
_diffrn_orient_matrix_UB_23 0.0409399000
_diffrn_orient_matrix_UB_31 -0.0205052000
_diffrn_orient_matrix_UB_32 0.0094770000
_diffrn_orient_matrix_UB_33 -0.1248725000
_diffrn_radiation_monochromator graphite
_diffrn_radiation_probe x-ray
_diffrn_radiation_type CuK\a
_diffrn_radiation_wavelength 1.54184
_diffrn_reflns_av_R_equivalents 0.0509
_diffrn_reflns_av_unetI/netI 0.0593
_diffrn_reflns_Laue_measured_fraction_full 0.995
_diffrn_reflns_Laue_measured_fraction_max 0.964
_diffrn_reflns_limit_h_max 10
_diffrn_reflns_limit_h_min -11
_diffrn_reflns_limit_k_max 12
_diffrn_reflns_limit_k_min -13
_diffrn_reflns_limit_l_max 10
_diffrn_reflns_limit_l_min -14
_diffrn_reflns_number 11108
_diffrn_reflns_point_group_measured_fraction_full 0.995
_diffrn_reflns_point_group_measured_fraction_max 0.964
_diffrn_reflns_theta_full 67.684
_diffrn_reflns_theta_max 79.837
_diffrn_reflns_theta_min 4.508
_diffrn_source 'fine-focus sealed X-ray tube'
_diffrn_source_type 'Enhance (Cu) X-ray Source'
_exptl_absorpt_coefficient_mu 1.573
_exptl_absorpt_correction_T_max 1.00000
_exptl_absorpt_correction_T_min 0.75639
_exptl_absorpt_correction_type multi-scan
_exptl_absorpt_process_details
;
CrysAlisPro 1.171.39.20a (Rigaku Oxford Diffraction, 2015)
Empirical absorption correction using spherical harmonics,
 implemented in SCALE3 ABSPACK scaling algorithm.
;
_exptl_crystal_colour 'clear yellowish yellow'
_exptl_crystal_colour_lustre clear
_exptl_crystal_colour_modifier yellowish
_exptl_crystal_colour_primary yellow
_exptl_crystal_density_diffrn 1.355
_exptl_crystal_description needle
_exptl_crystal_F_000 440
_exptl_crystal_size_max 0.2
_exptl_crystal_size_mid 0.2
_exptl_crystal_size_min 0.2
_refine_diff_density_max 0.343
_refine_diff_density_min -0.641
_refine_diff_density_rms 0.075
_refine_ls_extinction_method none
_refine_ls_goodness_of_fit_ref 1.080
_refine_ls_hydrogen_treatment constr
_refine_ls_matrix_type full
_refine_ls_number_parameters 281
_refine_ls_number_reflns 4331
_refine_ls_number_restraints 0
_refine_ls_restrained_S_all 1.080
_refine_ls_R_factor_all 0.0578
_refine_ls_R_factor_gt 0.0543
_refine_ls_shift/su_max 0.000
_refine_ls_shift/su_mean 0.000
_refine_ls_structure_factor_coef Fsqd
_refine_ls_weighting_details 'w=1/[\s^2^(Fo^2^)+(0.0986P)^2^+0.4339P] where P=(Fo^2^+2Fc^2^)/3'
_refine_ls_weighting_scheme calc
_refine_ls_wR_factor_gt 0.1593
_refine_ls_wR_factor_ref 0.1648
_reflns_Friedel_coverage 0.000
_reflns_number_gt 3918
_reflns_number_total 4331
_reflns_threshold_expression 'I > 2\s(I)'
_cod_data_source_file d2ce01378a2.cif
_cod_data_source_block exp_878_thane-repeat
_cod_depositor_comments
;
Adding full bibliography for 7246194--7246197.cif.

2025-01-30
Z value and formula fixed to values more according to usual
chemical conventions.                 miguel
;
_cod_original_formula_weight 210.25
_cod_original_formula_moiety '0.5(C28 H20 O2 S)'
_cod_original_formula_units_Z 4
_cod_original_formula_sum 'C14 H10 O S0.50'
_cod_database_code 7246195
_shelx_shelxl_version_number 2016/4
_shelx_space_group_comment
;
The symmetry employed for this shelxl refinement is uniquely defined
by the following loop, which should always be used as a source of
symmetry information in preference to the above space-group names.
They are only intended as comments.
;
_reflns_odcompleteness_completeness 99.39
_reflns_odcompleteness_iscentric 1
_reflns_odcompleteness_theta 71.98
_olex2_refinement_description
;
1. Others
 Fixed Uiso: H006(0.022) H00E(0.024) H00F(0.028) H00H(0.027) H00I(0.025)
 H00J(0.026) H00K(0.028) H00L(0.027) H00M(0.027) H00N(0.028) H00O(0.031)
 H00P(0.026) H00Q(0.027) H00R(0.031) H00S(0.029) H00T(0.035) H00U(0.037)
 H00A(0.05) H00B(0.05) H00C(0.05)
 Fixed X: H006(0.137094) H00E(0.421884) H00F(0.104494) H00H(0.23215)
 H00I(0.660479) H00J(0.611909) H00K(1.045646) H00L(0.817043) H00M(0.446528)
 H00N(0.885326) H00O(0.763065) H00P(0.086719) H00Q(0.664519) H00R(0.036131)
 H00S(0.181019) H00T(0.649503) H00U(0.814502) H00A(1.347262) H00B(1.328235)
 H00C(1.201528)
 Fixed Y: H006(0.44607) H00E(0.675249) H00F(0.164716) H00H(0.784308)
 H00I(0.54324) H00J(0.442171) H00K(0.675015) H00L(0.689272) H00M(0.02135)
 H00N(0.568556) H00O(0.236392) H00P(0.669117) H00Q(0.574221) H00R(0.02761)
 H00S(0.022643) H00T(-0.095042) H00U(0.01257) H00A(0.840942) H00B(0.792514)
 H00C(0.931097)
 Fixed Z: H006(0.026917) H00E(0.138757) H00F(0.251134) H00H(0.024508)
 H00I(0.192294) H00J(0.414198) H00K(0.257091) H00L(0.585433) H00M(0.23754)
 H00N(0.217211) H00O(0.327326) H00P(-0.030983) H00Q(0.546824) H00R(0.133765)
 H00S(-0.060237) H00T(0.340687) H00U(0.380097) H00A(0.312074) H00B(0.441803)
 H00C(0.400656)
;
_olex2_submission_special_instructions 'No special instructions were received'
_oxdiff_exptl_absorpt_empirical_details
;
Empirical correction (ABSPACK) includes:
- Absorption correction using spherical harmonics
- Frame scaling
;
_oxdiff_exptl_absorpt_empirical_full_max 2.534
_oxdiff_exptl_absorpt_empirical_full_min 0.505

loop_
_space_group_symop_operation_xyz
'x, y, z'
'-x, -y, -z'

loop_
_atom_site_label
_atom_site_type_symbol
_atom_site_fract_x
_atom_site_fract_y
_atom_site_fract_z
_atom_site_U_iso_or_equiv
_atom_site_adp_type
_atom_site_occupancy
_atom_site_site_symmetry_order
_atom_site_calc_flag
_atom_site_refinement_flags_posn
_atom_site_refinement_flags_adp
_atom_site_refinement_flags_occupancy
_atom_site_disorder_assembly
_atom_site_disorder_group
S001 S 0.32018(6) 0.15834(5) -0.02828(4) 0.02516(17) Uani 1 1 d . . . . .
O002 O 1.02787(19) 0.80923(15) 0.54363(12) 0.0287(3) Uani 1 1 d . . . . .
O003 O 1.16748(19) 0.76942(16) 0.36477(12) 0.0294(3) Uani 1 1 d . . . . .
C004 C 0.4057(2) 0.48668(17) 0.15290(14) 0.0179(4) Uani 1 1 d . . . . .
C005 C 0.3179(2) 0.41626(17) 0.11782(14) 0.0168(3) Uani 1 1 d . . . . .
C006 C 0.1963(2) 0.49029(18) 0.04882(15) 0.0186(4) Uani 1 1 d . . . . .
H006 H 0.137094 0.446070 0.026917 0.022 Uiso 1 1 calc R . . . .
C007 C 0.3509(2) 0.27766(17) 0.15186(14) 0.0175(3) Uani 1 1 d . . . . .
C008 C 0.5286(2) 0.41632(18) 0.22011(14) 0.0189(4) Uani 1 1 d . . . . .
C009 C 0.4723(2) 0.20694(17) 0.21916(14) 0.0186(4) Uani 1 1 d . . . . .
C00A C 0.2662(2) 0.20208(17) 0.11184(15) 0.0186(4) Uani 1 1 d . . . . .
C00B C 0.9476(2) 0.69326(18) 0.42558(15) 0.0193(4) Uani 1 1 d . . . . .
C00C C 0.5644(2) 0.27636(18) 0.25139(14) 0.0190(4) Uani 1 1 d . . . . .
C00D C 1.0491(2) 0.76298(18) 0.45318(15) 0.0200(4) Uani 1 1 d . . . . .
C00E C 0.3674(2) 0.62750(18) 0.11605(15) 0.0204(4) Uani 1 1 d . . . . .
H00E H 0.421884 0.675249 0.138757 0.024 Uiso 1 1 calc R . . . .
C00F C 0.1504(2) 0.15040(18) 0.17454(17) 0.0232(4) Uani 1 1 d . . . . .
H00F H 0.104494 0.164716 0.251134 0.028 Uiso 1 1 calc R . . . .
C00G C 0.7550(2) 0.56140(18) 0.37739(15) 0.0199(4) Uani 1 1 d . . . . .
C00H C 0.2530(2) 0.69326(18) 0.04855(15) 0.0227(4) Uani 1 1 d . . . . .
H00H H 0.232150 0.784308 0.024508 0.027 Uiso 1 1 calc R . . . .
C00I C 0.6212(2) 0.49062(18) 0.25081(16) 0.0210(4) Uani 1 1 d . . . . .
H00I H 0.660479 0.543240 0.192294 0.025 Uiso 1 1 calc R . . . .
C00J C 0.6548(2) 0.49042(19) 0.35368(16) 0.0214(4) Uani 1 1 d . . . . .
H00J H 0.611909 0.442171 0.414198 0.026 Uiso 1 1 calc R . . . .
C00K C 0.9676(2) 0.6563(2) 0.31500(16) 0.0235(4) Uani 1 1 d . . . . .
H00K H 1.045646 0.675015 0.257091 0.028 Uiso 1 1 calc R . . . .
C00L C 0.8320(2) 0.66385(19) 0.51181(15) 0.0221(4) Uani 1 1 d . . . . .
H00L H 0.817043 0.689272 0.585433 0.027 Uiso 1 1 calc R . . . .
C00M C 0.5082(2) 0.06587(19) 0.25566(16) 0.0228(4) Uani 1 1 d . . . . .
H00M H 0.446528 0.021350 0.237540 0.027 Uiso 1 1 calc R . . . .
C00N C 0.8719(2) 0.5919(2) 0.29130(16) 0.0234(4) Uani 1 1 d . . . . .
H00N H 0.885326 0.568556 0.217211 0.028 Uiso 1 1 calc R . . . .
C00O C 0.6967(2) 0.1957(2) 0.31016(17) 0.0256(4) Uani 1 1 d . . . . .
H00O H 0.763065 0.236392 0.327326 0.031 Uiso 1 1 calc R . . . .
C00P C 0.1653(2) 0.62350(19) 0.01463(15) 0.0218(4) Uani 1 1 d . . . . .
H00P H 0.086719 0.669117 -0.030983 0.026 Uiso 1 1 calc R . . . .
C00Q C 0.7389(2) 0.5965(2) 0.48804(15) 0.0228(4) Uani 1 1 d . . . . .
H00Q H 0.664519 0.574221 0.546824 0.027 Uiso 1 1 calc R . . . .
C00R C 0.1101(3) 0.07142(19) 0.10591(18) 0.0261(4) Uani 1 1 d . . . . .
H00R H 0.036131 0.027610 0.133765 0.031 Uiso 1 1 calc R . . . .
C00S C 0.1927(3) 0.06837(18) -0.00446(17) 0.0242(4) Uani 1 1 d . . . . .
H00S H 0.181019 0.022643 -0.060237 0.029 Uiso 1 1 calc R . . . .
C00T C 0.6303(3) -0.0043(2) 0.31614(19) 0.0292(4) Uani 1 1 d . . . . .
H00T H 0.649503 -0.095042 0.340687 0.035 Uiso 1 1 calc R . . . .
C00U C 0.7281(3) 0.0616(2) 0.34157(19) 0.0311(5) Uani 1 1 d . . . . .
H00U H 0.814502 0.012570 0.380097 0.037 Uiso 1 1 calc R . . . .
C00V C 1.2697(3) 0.8394(2) 0.38120(19) 0.0331(5) Uani 1 1 d . . . . .
H00A H 1.347262 0.840942 0.312074 0.050 Uiso 1 1 calc GR . . . .
H00B H 1.328235 0.792514 0.441803 0.050 Uiso 1 1 calc GR . . . .
H00C H 1.201528 0.931097 0.400656 0.050 Uiso 1 1 calc GR . . . .

loop_
_atom_site_aniso_label
_atom_site_aniso_U_11
_atom_site_aniso_U_22
_atom_site_aniso_U_33
_atom_site_aniso_U_23
_atom_site_aniso_U_13
_atom_site_aniso_U_12
S001 0.0332(3) 0.0243(3) 0.0232(3) -0.00618(17) -0.00439(18) -0.0150(2)
O002 0.0361(8) 0.0367(8) 0.0235(7) -0.0085(6) -0.0036(6) -0.0231(6)
O003 0.0349(8) 0.0399(8) 0.0259(7) -0.0089(6) 0.0020(6) -0.0291(7)
C004 0.0210(8) 0.0201(8) 0.0148(8) -0.0057(6) 0.0014(6) -0.0109(7)
C005 0.0200(8) 0.0186(8) 0.0131(8) -0.0042(6) 0.0016(6) -0.0100(7)
C006 0.0217(8) 0.0190(8) 0.0174(8) -0.0041(6) -0.0016(6) -0.0101(7)
C007 0.0216(8) 0.0190(8) 0.0148(8) -0.0050(6) -0.0010(6) -0.0105(7)
C008 0.0223(8) 0.0232(8) 0.0149(8) -0.0064(6) 0.0013(6) -0.0130(7)
C009 0.0221(8) 0.0192(8) 0.0160(8) -0.0041(6) -0.0019(6) -0.0090(7)
C00A 0.0229(9) 0.0161(8) 0.0191(8) -0.0012(6) -0.0052(6) -0.0090(7)
C00B 0.0223(9) 0.0197(8) 0.0202(9) -0.0030(6) -0.0039(6) -0.0118(7)
C00C 0.0205(8) 0.0225(8) 0.0157(8) -0.0059(6) -0.0010(6) -0.0094(7)
C00D 0.0240(9) 0.0199(8) 0.0196(9) -0.0014(6) -0.0036(7) -0.0119(7)
C00E 0.0257(9) 0.0197(8) 0.0183(8) -0.0064(6) 0.0034(6) -0.0135(7)
C00F 0.0309(10) 0.0197(8) 0.0274(9) 0.0034(7) -0.0131(7) -0.0160(7)
C00G 0.0223(8) 0.0224(8) 0.0190(9) -0.0051(6) -0.0029(6) -0.0116(7)
C00H 0.0316(10) 0.0171(8) 0.0195(9) -0.0022(6) 0.0013(7) -0.0121(7)
C00I 0.0243(9) 0.0231(8) 0.0198(9) -0.0056(7) -0.0012(6) -0.0135(7)
C00J 0.0234(9) 0.0256(9) 0.0199(9) -0.0063(7) 0.0013(7) -0.0153(7)
C00K 0.0265(9) 0.0305(9) 0.0193(9) -0.0048(7) 0.0002(7) -0.0179(8)
C00L 0.0261(9) 0.0276(9) 0.0171(8) -0.0063(7) -0.0028(7) -0.0136(7)
C00M 0.0281(9) 0.0202(8) 0.0233(9) -0.0022(7) -0.0061(7) -0.0113(7)
C00N 0.0272(9) 0.0323(10) 0.0168(9) -0.0081(7) -0.0005(7) -0.0172(8)
C00O 0.0250(9) 0.0277(9) 0.0275(10) -0.0071(7) -0.0080(7) -0.0099(8)
C00P 0.0256(9) 0.0205(8) 0.0188(8) -0.0026(6) -0.0023(7) -0.0086(7)
C00Q 0.0250(9) 0.0312(10) 0.0176(9) -0.0049(7) 0.0014(7) -0.0180(8)
C00R 0.0326(10) 0.0188(8) 0.0346(11) 0.0005(7) -0.0135(8) -0.0145(8)
C00S 0.0321(10) 0.0169(8) 0.0289(10) -0.0034(7) -0.0097(8) -0.0121(7)
C00T 0.0361(11) 0.0203(9) 0.0326(11) -0.0003(7) -0.0132(8) -0.0086(8)
C00U 0.0335(11) 0.0272(10) 0.0354(11) -0.0038(8) -0.0175(9) -0.0076(8)
C00V 0.0403(12) 0.0378(11) 0.0352(11) -0.0043(9) -0.0045(9) -0.0302(10)

loop_
_atom_type_symbol
_atom_type_description
_atom_type_scat_dispersion_real
_atom_type_scat_dispersion_imag
_atom_type_scat_source
C C 0.0181 0.0091 'International Tables Vol C Tables 4.2.6.8 and 6.1.1.4'
H H 0.0000 0.0000 'International Tables Vol C Tables 4.2.6.8 and 6.1.1.4'
O O 0.0492 0.0322 'International Tables Vol C Tables 4.2.6.8 and 6.1.1.4'
S S 0.3331 0.5567 'International Tables Vol C Tables 4.2.6.8 and 6.1.1.4'

loop_
_geom_angle_atom_site_label_1
_geom_angle_atom_site_label_2
_geom_angle_atom_site_label_3
_geom_angle
_geom_angle_site_symmetry_1
_geom_angle_site_symmetry_3
_geom_angle_publ_flag
C00S S001 C00A 92.20(9) . . ?
C00D O003 C00V 116.38(15) . . ?
C008 C004 C005 120.18(15) . . ?
C008 C004 C00E 121.91(15) . . ?
C00E C004 C005 117.90(16) . . ?
C006 C005 C004 118.55(15) . . ?
C007 C005 C004 120.14(16) . . ?
C007 C005 C006 121.31(15) . . ?
C005 C006 H006 119.2 . . ?
C00P C006 C005 121.56(16) . . ?
C00P C006 H006 119.2 . . ?
C005 C007 C009 120.11(15) . . ?
C005 C007 C00A 120.62(15) . . ?
C009 C007 C00A 119.17(15) . . ?
C004 C008 C00I 118.71(16) . . ?
C00C C008 C004 119.44(15) . . ?
C00C C008 C00I 121.78(16) . . ?
C007 C009 C00C 119.82(15) . . ?
C007 C009 C00M 121.42(16) . . ?
C00M C009 C00C 118.75(16) . . ?
C007 C00A S001 119.68(13) . . ?
C00F C00A S001 111.50(13) . . ?
C00F C00A C007 128.69(16) . . ?
C00K C00B C00D 121.23(16) . . ?
C00L C00B C00D 119.16(16) . . ?
C00L C00B C00K 119.60(16) . . ?
C008 C00C C009 120.25(16) . . ?
C008 C00C C00O 122.58(16) . . ?
C00O C00C C009 117.09(16) . . ?
O002 C00D O003 123.43(16) . . ?
O002 C00D C00B 124.70(17) . . ?
O003 C00D C00B 111.87(15) . . ?
C004 C00E H00E 119.2 . . ?
C00H C00E C004 121.60(16) . . ?
C00H C00E H00E 119.2 . . ?
C00A C00F H00F 124.2 . . ?
C00A C00F C00R 111.53(18) . . ?
C00R C00F H00F 124.2 . . ?
C00N C00G C00J 121.31(16) . . ?
C00Q C00G C00J 120.45(16) . . ?
C00Q C00G C00N 118.21(16) . . ?
C00E C00H H00H 119.8 . . ?
C00E C00H C00P 120.36(16) . . ?
C00P C00H H00H 119.8 . . ?
C008 C00I H00I 116.5 . . ?
C00J C00I C008 127.08(17) . . ?
C00J C00I H00I 116.5 . . ?
C00G C00J H00J 117.8 . . ?
C00I C00J C00G 124.37(17) . . ?
C00I C00J H00J 117.8 . . ?
C00B C00K H00K 119.9 . . ?
C00N C00K C00B 120.24(17) . . ?
C00N C00K H00K 119.9 . . ?
C00B C00L H00L 120.1 . . ?
C00B C00L C00Q 119.89(16) . . ?
C00Q C00L H00L 120.1 . . ?
C009 C00M H00M 119.2 . . ?
C00T C00M C009 121.59(17) . . ?
C00T C00M H00M 119.2 . . ?
C00G C00N H00N 119.6 . . ?
C00K C00N C00G 120.83(17) . . ?
C00K C00N H00N 119.6 . . ?
C00C C00O H00O 119.0 . . ?
C00U C00O C00C 122.01(17) . . ?
C00U C00O H00O 119.0 . . ?
C006 C00P C00H 120.01(17) . . ?
C006 C00P H00P 120.0 . . ?
C00H C00P H00P 120.0 . . ?
C00G C00Q H00Q 119.4 . . ?
C00L C00Q C00G 121.19(17) . . ?
C00L C00Q H00Q 119.4 . . ?
C00F C00R H00R 123.8 . . ?
C00S C00R C00F 112.46(17) . . ?
C00S C00R H00R 123.8 . . ?
S001 C00S H00S 123.9 . . ?
C00R C00S S001 112.30(14) . . ?
C00R C00S H00S 123.9 . . ?
C00M C00T H00T 120.2 . . ?
C00M C00T C00U 119.67(18) . . ?
C00U C00T H00T 120.2 . . ?
C00O C00U C00T 120.66(18) . . ?
C00O C00U H00U 119.7 . . ?
C00T C00U H00U 119.7 . . ?
O003 C00V H00A 109.5 . . ?
O003 C00V H00B 109.5 . . ?
O003 C00V H00C 109.5 . . ?
H00A C00V H00B 109.5 . . ?
H00A C00V H00C 109.5 . . ?
H00B C00V H00C 109.5 . . ?

loop_
_geom_bond_atom_site_label_1
_geom_bond_atom_site_label_2
_geom_bond_distance
_geom_bond_site_symmetry_2
_geom_bond_publ_flag
S001 C00A 1.7273(18) . ?
S001 C00S 1.7119(19) . ?
O002 C00D 1.206(2) . ?
O003 C00D 1.339(2) . ?
O003 C00V 1.444(2) . ?
C004 C005 1.435(2) . ?
C004 C008 1.419(3) . ?
C004 C00E 1.431(2) . ?
C005 C006 1.432(2) . ?
C005 C007 1.408(2) . ?
C006 H006 0.9300 . ?
C006 C00P 1.358(2) . ?
C007 C009 1.411(2) . ?
C007 C00A 1.485(2) . ?
C008 C00C 1.412(2) . ?
C008 C00I 1.478(2) . ?
C009 C00C 1.441(2) . ?
C009 C00M 1.435(2) . ?
C00A C00F 1.387(3) . ?
C00B C00D 1.490(2) . ?
C00B C00K 1.396(3) . ?
C00B C00L 1.387(3) . ?
C00C C00O 1.434(3) . ?
C00E H00E 0.9300 . ?
C00E C00H 1.362(3) . ?
C00F H00F 0.9300 . ?
C00F C00R 1.447(2) . ?
C00G C00J 1.471(2) . ?
C00G C00N 1.399(3) . ?
C00G C00Q 1.397(2) . ?
C00H H00H 0.9300 . ?
C00H C00P 1.422(3) . ?
C00I H00I 0.9300 . ?
C00I C00J 1.339(3) . ?
C00J H00J 0.9300 . ?
C00K H00K 0.9300 . ?
C00K C00N 1.382(3) . ?
C00L H00L 0.9300 . ?
C00L C00Q 1.387(2) . ?
C00M H00M 0.9300 . ?
C00M C00T 1.361(3) . ?
C00N H00N 0.9300 . ?
C00O H00O 0.9300 . ?
C00O C00U 1.360(3) . ?
C00P H00P 0.9300 . ?
C00Q H00Q 0.9300 . ?
C00R H00R 0.9300 . ?
C00R C00S 1.367(3) . ?
C00S H00S 0.9300 . ?
C00T H00T 0.9300 . ?
C00T C00U 1.420(3) . ?
C00U H00U 0.9300 . ?
C00V H00A 0.9600 . ?
C00V H00B 0.9600 . ?
C00V H00C 0.9600 . ?
